data_8104179
loop_
_publ_author_name
'Fischer, T.'
'Eisenmann, B.'
'Kniep, R.'

_publ_section_title
;
 Crystal structure of aquaoxonium diaquabis(sulfato)aluminate, H5 O2 (Al
 (H2 O)2 (S O4)2)
;
_journal_name_full 'Zeitschrift fuer Kristallographie (149,1979-)'
_journal_page_first 466
_journal_page_last 466
_journal_volume 211
_journal_year 1996
_chemical_formula_sum 'Al H9 O12 S2'
_chemical_name_systematic '(H5 O2) (Al (H2 O)2 (S O4)2)'
_space_group_IT_number 62
_symmetry_space_group_name_Hall '-P 2ac 2n'
_symmetry_space_group_name_H-M 'P n m a'
_cell_angle_alpha 90
_cell_angle_beta 90
_cell_angle_gamma 90
_cell_formula_units_Z 4
_cell_length_a 9.458
_cell_length_b 18.25
_cell_length_c 5.358
_cell_volume 924.836
_citation_journal_id_ASTM ZEKRDZ
_cod_data_source_file Fischer_ZEKRDZ_1996_1888.cif
_cod_data_source_block H9Al1O12S2
_cod_original_cell_volume 924.8363
_cod_original_formula_sum 'H9 Al1 O12 S2'
_cod_database_code 8104179

loop_
_symmetry_equiv_pos_as_xyz
x,y,z
-x+1/2,-y,z+1/2
x+1/2,-y+1/2,-z+1/2
-x,y+1/2,-z
-x,-y,-z
x-1/2,y,-z-1/2
-x-1/2,y-1/2,z-1/2
x,-y-1/2,z

loop_
_atom_site_label
_atom_site_type_symbol
_atom_site_fract_x
_atom_site_fract_y
_atom_site_fract_z
_atom_site_occupancy
_atom_site_U_iso_or_equiv
O1 O-2 0.7222 0.6335 -0.0096 1 0.0
O5 O-2 0.4908 0.585 0.7124 1 0.0
O3 O-2 0.7892 0.6258 0.4274 1 0.0
O2 O-2 0.5923 0.556 0.2576 1 0.0
O7 O-2 0.8861 0.75 -0.0731 1 0.0
S1 S+6 0.7358 0.58599 0.2112 1 0.0
Al1 Al+3 0.5 0.5 0.5 1 0.0
O4 O-2 0.8277 0.5227 0.1536 1 0.0
O6 O-2 0.6385 0.75 0.5405 1 0.0
